data_4088478
loop_
_publ_author_name
'Dunsford, Jay J.'
'Evans, David J.'
'Pugh, Thomas'
'Shah, Sachin N.'
'Chilton, Nicholas F.'
'Ingleson, Michael J.'

_publ_section_title
;
 Three-Coordinate Iron(II) Expanded Ring N-Heterocyclic Carbene Complexes
;
_journal_issue 8
_journal_name_full Organometallics
_journal_page_first 1098
_journal_paper_doi 10.1021/acs.organomet.6b00121
_journal_volume 35
_journal_year 2016
_chemical_formula_moiety 'C23 H30 Br2 Fe N2, 2(C6 H6)'
_chemical_formula_sum 'C35 H42 Br2 Fe N2'
_chemical_formula_weight 706.37
_space_group_crystal_system monoclinic
_space_group_IT_number 14
_space_group_name_Hall '-P 2ybc'
_space_group_name_H-M_alt 'P 1 21/c 1'
_atom_sites_solution_hydrogens geom
_atom_sites_solution_primary direct
_audit_creation_date 2015-04-20
_audit_creation_method
;
Olex2 1.2
(compiled 2015.01.26 svn.r3150 for OlexSys, GUI svn.r4998)
;
_cell_angle_alpha 90
_cell_angle_beta 108.813(3)
_cell_angle_gamma 90
_cell_formula_units_Z 4
_cell_length_a 12.2689(4)
_cell_length_b 16.2289(3)
_cell_length_c 18.0297(5)
_cell_measurement_reflns_used 6592
_cell_measurement_temperature 150.03(17)
_cell_measurement_theta_max 28.0670
_cell_measurement_theta_min 3.5590
_cell_volume 3398.12(17)
_computing_cell_refinement
;
CrysAlisPro, Agilent Technologies,
Version 1.171.36.24 (release 03-12-2012 CrysAlis171 .NET)
(compiled Dec  3 2012,18:21:49)
;
_computing_data_collection
;
CrysAlisPro, Agilent Technologies,
Version 1.171.36.24 (release 03-12-2012 CrysAlis171 .NET)
(compiled Dec  3 2012,18:21:49)
;
_computing_data_reduction
;
CrysAlisPro, Agilent Technologies,
Version 1.171.36.24 (release 03-12-2012 CrysAlis171 .NET)
(compiled Dec  3 2012,18:21:49)
;
_computing_molecular_graphics 'Olex2 (Dolomanov et al., 2009)'
_computing_publication_material 'Olex2 (Dolomanov et al., 2009)'
_computing_structure_refinement 'ShelXL (Sheldrick, 2008)'
_computing_structure_solution 'ShelXS (Sheldrick, 2008)'
_diffrn_ambient_temperature 150.03(17)
_diffrn_detector_area_resol_mean 16.1428
_diffrn_measured_fraction_theta_full 0.998
_diffrn_measured_fraction_theta_max 0.998
_diffrn_measurement_details
;
#__ type_ start__ end____ width___ exp.time_
  1 omega  -39.00   38.00   1.0000   50.0000
omega____ theta____ kappa____ phi______ frames
    -      -17.7663   57.0000  -60.0000 77

#__ type_ start__ end____ width___ exp.time_
  2 omega  -11.00   23.00   1.0000   50.0000
omega____ theta____ kappa____ phi______ frames
    -       18.7038   77.0000   60.0000 34

#__ type_ start__ end____ width___ exp.time_
  3 omega  -48.00   -3.00   1.0000   50.0000
omega____ theta____ kappa____ phi______ frames
    -       18.7038  -19.0000  120.0000 45

#__ type_ start__ end____ width___ exp.time_
  4 omega  -71.00    2.00   1.0000   50.0000
omega____ theta____ kappa____ phi______ frames
    -      -17.7663  -57.0000   60.0000 73
;
_diffrn_measurement_device_type 'SuperNova, Single source at offset), Eos'
_diffrn_measurement_method '\w scans'
_diffrn_orient_matrix_UB_11 0.0544666000
_diffrn_orient_matrix_UB_12 -0.0160380000
_diffrn_orient_matrix_UB_13 0.0015961000
_diffrn_orient_matrix_UB_21 -0.0251875000
_diffrn_orient_matrix_UB_22 -0.0393376000
_diffrn_orient_matrix_UB_23 -0.0111322000
_diffrn_orient_matrix_UB_31 -0.0112934000
_diffrn_orient_matrix_UB_32 0.0102859000
_diffrn_orient_matrix_UB_33 -0.0400220000
_diffrn_radiation_monochromator mirror
_diffrn_radiation_type MoK\a
_diffrn_radiation_wavelength 0.71073
_diffrn_reflns_av_R_equivalents 0.0195
_diffrn_reflns_av_unetI/netI 0.0275
_diffrn_reflns_Laue_measured_fraction_full 0.998
_diffrn_reflns_Laue_measured_fraction_max 0.998
_diffrn_reflns_limit_h_max 14
_diffrn_reflns_limit_h_min -14
_diffrn_reflns_limit_k_max 19
_diffrn_reflns_limit_k_min -11
_diffrn_reflns_limit_l_max 21
_diffrn_reflns_limit_l_min -19
_diffrn_reflns_number 13336
_diffrn_reflns_point_group_measured_fraction_full 0.998
_diffrn_reflns_point_group_measured_fraction_max 0.998
_diffrn_reflns_theta_full 25.000
_diffrn_reflns_theta_max 25.026
_diffrn_reflns_theta_min 3.388
_diffrn_source 'SuperNova (Mo) X-ray Source'
_exptl_absorpt_coefficient_mu 2.820
_exptl_absorpt_correction_T_max 1.00000
_exptl_absorpt_correction_T_min 0.53119
_exptl_absorpt_correction_type multi-scan
_exptl_absorpt_process_details
;
CrysAlisPro, Agilent Technologies,
Version 1.171.36.24 (release 03-12-2012 CrysAlis171 .NET)
(compiled Dec  3 2012,18:21:49)
Empirical absorption correction using spherical harmonics,
 implemented in SCALE3 ABSPACK scaling algorithm.
;
_exptl_crystal_colour colourless
_exptl_crystal_colour_primary colourless
_exptl_crystal_density_diffrn 1.381
_exptl_crystal_description block
_exptl_crystal_F_000 1448
_exptl_crystal_size_max 0.3
_exptl_crystal_size_mid 0.3
_exptl_crystal_size_min 0.2
_refine_diff_density_max 0.363
_refine_diff_density_min -0.358
_refine_diff_density_rms 0.057
_refine_ls_extinction_method none
_refine_ls_goodness_of_fit_ref 1.085
_refine_ls_hydrogen_treatment constr
_refine_ls_matrix_type full
_refine_ls_number_parameters 429
_refine_ls_number_reflns 5989
_refine_ls_number_restraints 0
_refine_ls_restrained_S_all 1.085
_refine_ls_R_factor_all 0.0423
_refine_ls_R_factor_gt 0.0331
_refine_ls_shift/su_max 0.001
_refine_ls_shift/su_mean 0.000
_refine_ls_structure_factor_coef Fsqd
_refine_ls_weighting_details
;
 w=1/[\s^2^(Fo^2^)+(0.0368P)^2^+3.3678P]
 where P=(Fo^2^+2Fc^2^)/3
;
_refine_ls_weighting_scheme calc
_refine_ls_wR_factor_gt 0.0862
_refine_ls_wR_factor_ref 0.0908
_reflns_Friedel_coverage 0.000
_reflns_number_gt 5090
_reflns_number_total 5989
_reflns_threshold_expression 'I > 2\s(I)'
_cod_data_source_file om6b00121_si_002.cif
_cod_data_source_block amji290
_cod_original_cell_volume 3398.10(17)
_cod_database_code 4088478
_shelxl_version_number 2013-2
_chemical_oxdiff_formula C52H60N4Fe2Br4
_shelx_space_group_comment
;
The symmetry employed for this shelxl refinement is uniquely defined
by the following loop, which should always be used as a source of
symmetry information in preference to the above space-group names.
They are only intended as comments.
;
_reflns_odcompleteness_completeness 99.75
_reflns_odcompleteness_iscentric 1
_reflns_odcompleteness_theta 26.32
_olex2_refinement_description
;
1. Fixed Uiso
 At 1.2 times of:
  All C(H) groups, All C(H,H) groups
 At 1.5 times of:
  All C(H,H,H) groups
2. Others
 Sof(C4A)=Sof(H4AA)=Sof(C8A)=Sof(H8AA)=Sof(C9A)=Sof(H9A)=Sof(C2A)=Sof(H2AA)=
 Sof(C1A)=Sof(H1A)=Sof(C3A)=Sof(H3AA)=1-FVAR(1)
 Sof(C26)=Sof(H26)=Sof(C25)=Sof(H25)=Sof(C24)=Sof(H24)=Sof(C29)=Sof(H29)=
 Sof(C28)=Sof(H28)=Sof(C27)=Sof(H27)=FVAR(1)
 Sof(C7A)=Sof(H7A)=Sof(C6AB)=Sof(H6AB)=Sof(C11A)=Sof(H11D)=Sof(C6A)=Sof(H6A)=
 Sof(C10A)=Sof(H10A)=Sof(C1BB)=Sof(H1BB)=1-FVAR(2)
 Sof(C32)=Sof(H32)=Sof(C33)=Sof(H33)=Sof(C34)=Sof(H34)=Sof(C35)=Sof(H35)=
 Sof(C30)=Sof(H30)=Sof(C31)=Sof(H31)=FVAR(2)
3.a Secondary CH2 refined with riding coordinates:
 C2(H2A,H2B), C3(H3A,H3B), C4(H4A,H4B), C5(H5A,H5B)
3.b Aromatic/amide H refined with riding coordinates:
 C9(H9), C12(H12), C18(H18), C21(H21), C4A(H4AA), C8A(H8AA), C9A(H9A),
 C2A(H2AA), C1A(H1A), C3A(H3AA), C26(H26), C25(H25), C24(H24), C29(H29),
 C28(H28), C27(H27), C7A(H7A), C6AB(H6AB), C11A(H11D), C6A(H6A), C10A(H10A),
 C1BB(H1BB), C32(H32), C33(H33), C34(H34), C35(H35), C30(H30), C31(H31)
3.c Fitted hexagon refined as free rotating group:
 C4A(C8A,C9A,C2A,C1A,C3A), C26(C25,C24,C29,C28,C27), C7A(C6AB,C11A,C6A,C10A,
 C1BB), C32(C33,C34,C35,C30,C31)
3.d Idealised Me refined as rotating group:
 C8(H8A,H8B,H8C), C11(H11A,H11B,H11C), C14(H14A,H14B,H14C), C17(H17A,H17B,
 H17C), C20(H20A,H20B,H20C), C23(H23A,H23B,H23C)
;
_olex2_submission_special_instructions 'No special instructions were received'

loop_
_space_group_symop_operation_xyz
'x, y, z'
'-x, y+1/2, -z+1/2'
'-x, -y, -z'
'x, -y-1/2, z-1/2'

loop_
_atom_site_label
_atom_site_type_symbol
_atom_site_fract_x
_atom_site_fract_y
_atom_site_fract_z
_atom_site_U_iso_or_equiv
_atom_site_adp_type
_atom_site_occupancy
_atom_site_site_symmetry_order
_atom_site_calc_flag
_atom_site_refinement_flags_posn
_atom_site_refinement_flags_occupancy
_atom_site_disorder_assembly
_atom_site_disorder_group
Br1 Br 0.44036(3) 0.31684(2) 0.39716(2) 0.04808(12) Uani 1 1 d . . . .
Br2 Br 0.64875(3) 0.24861(2) 0.26978(2) 0.04421(11) Uani 1 1 d . . . .
Fe1 Fe 0.52671(4) 0.34464(3) 0.30148(3) 0.03750(13) Uani 1 1 d . . . .
N1 N 0.4134(2) 0.46356(14) 0.17480(13) 0.0285(5) Uani 1 1 d . . . .
N2 N 0.5781(2) 0.51743(14) 0.26652(12) 0.0273(5) Uani 1 1 d . . . .
C1 C 0.5027(2) 0.45665(16) 0.24085(15) 0.0257(6) Uani 1 1 d . . . .
C2 C 0.3712(3) 0.54201(18) 0.13417(18) 0.0378(7) Uani 1 1 d . . . .
H2A H 0.3669 0.5826 0.1726 0.045 Uiso 1 1 calc R . . .
H2B H 0.2939 0.5337 0.0982 0.045 Uiso 1 1 calc R . . .
C3 C 0.4460(3) 0.5755(2) 0.08898(18) 0.0448(8) Uani 1 1 d . . . .
H3A H 0.4225 0.6315 0.0727 0.054 Uiso 1 1 calc R . . .
H3B H 0.4344 0.5427 0.0421 0.054 Uiso 1 1 calc R . . .
C4 C 0.5727(3) 0.5750(2) 0.13661(17) 0.0412(8) Uani 1 1 d . . . .
H4A H 0.6118 0.6163 0.1155 0.049 Uiso 1 1 calc R . . .
H4B H 0.6048 0.5217 0.1308 0.049 Uiso 1 1 calc R . . .
C5 C 0.5971(3) 0.59211(18) 0.22394(16) 0.0352(7) Uani 1 1 d . . . .
H5A H 0.6761 0.6104 0.2468 0.042 Uiso 1 1 calc R . . .
H5B H 0.5471 0.6361 0.2301 0.042 Uiso 1 1 calc R . . .
C6 C 0.3410(3) 0.39156(17) 0.15185(16) 0.0306(6) Uani 1 1 d . . . .
C7 C 0.3685(3) 0.33171(18) 0.10522(17) 0.0339(7) Uani 1 1 d . . . .
C8 C 0.4691(3) 0.3412(2) 0.07585(18) 0.0446(8) Uani 1 1 d . . . .
H8A H 0.4583 0.3893 0.0433 0.067 Uiso 1 1 calc GR . . .
H8B H 0.4748 0.2934 0.0459 0.067 Uiso 1 1 calc GR . . .
H8C H 0.5385 0.3470 0.1195 0.067 Uiso 1 1 calc GR . . .
C9 C 0.2967(3) 0.26282(19) 0.08520(19) 0.0429(8) Uani 1 1 d . . . .
H9 H 0.3143 0.2216 0.0550 0.052 Uiso 1 1 calc R . . .
C10 C 0.2013(3) 0.2535(2) 0.1083(2) 0.0502(9) Uani 1 1 d . . . .
C11 C 0.1230(4) 0.1792(2) 0.0839(3) 0.0779(15) Uani 1 1 d . . . .
H11A H 0.0480 0.1967 0.0516 0.117 Uiso 1 1 calc GR . . .
H11B H 0.1170 0.1519 0.1296 0.117 Uiso 1 1 calc GR . . .
H11C H 0.1545 0.1418 0.0548 0.117 Uiso 1 1 calc GR . . .
C12 C 0.1772(3) 0.3145(2) 0.1545(2) 0.0531(10) Uani 1 1 d . . . .
H12 H 0.1128 0.3088 0.1706 0.064 Uiso 1 1 calc R . . .
C13 C 0.2457(3) 0.3833(2) 0.1775(2) 0.0410(8) Uani 1 1 d . . . .
C14 C 0.2177(3) 0.4472(2) 0.2294(2) 0.0568(10) Uani 1 1 d . . . .
H14A H 0.2762 0.4467 0.2799 0.085 Uiso 1 1 calc GR . . .
H14B H 0.1445 0.4348 0.2353 0.085 Uiso 1 1 calc GR . . .
H14C H 0.2148 0.5006 0.2061 0.085 Uiso 1 1 calc GR . . .
C15 C 0.6544(2) 0.50769(17) 0.34680(15) 0.0271(6) Uani 1 1 d . . . .
C16 C 0.7629(3) 0.47339(17) 0.36103(16) 0.0310(6) Uani 1 1 d . . . .
C17 C 0.8086(3) 0.4514(2) 0.29559(18) 0.0405(8) Uani 1 1 d . . . .
H17A H 0.7490 0.4252 0.2541 0.061 Uiso 1 1 calc GR . . .
H17B H 0.8726 0.4145 0.3148 0.061 Uiso 1 1 calc GR . . .
H17C H 0.8333 0.5005 0.2760 0.061 Uiso 1 1 calc GR . . .
C18 C 0.8304(3) 0.46097(18) 0.43895(17) 0.0356(7) Uani 1 1 d . . . .
H18 H 0.9026 0.4369 0.4497 0.043 Uiso 1 1 calc R . . .
C19 C 0.7926(3) 0.48348(19) 0.50040(17) 0.0364(7) Uani 1 1 d . . . .
C20 C 0.8668(3) 0.4689(2) 0.58452(18) 0.0521(9) Uani 1 1 d . . . .
H20A H 0.8472 0.5082 0.6180 0.078 Uiso 1 1 calc GR . . .
H20B H 0.9465 0.4751 0.5889 0.078 Uiso 1 1 calc GR . . .
H20C H 0.8539 0.4141 0.6000 0.078 Uiso 1 1 calc GR . . .
C21 C 0.6857(3) 0.51973(19) 0.48413(16) 0.0339(7) Uani 1 1 d . . . .
H21 H 0.6608 0.5362 0.5254 0.041 Uiso 1 1 calc R . . .
C22 C 0.6142(3) 0.53233(17) 0.40744(16) 0.0299(6) Uani 1 1 d . . . .
C23 C 0.4968(3) 0.5709(2) 0.39122(18) 0.0384(7) Uani 1 1 d . . . .
H23A H 0.4879 0.6152 0.3545 0.058 Uiso 1 1 calc GR . . .
H23B H 0.4894 0.5918 0.4392 0.058 Uiso 1 1 calc GR . . .
H23C H 0.4385 0.5301 0.3697 0.058 Uiso 1 1 calc GR . . .
C4A C -0.0129(10) 0.7030(8) 0.2352(5) 0.140(10) Uani 0.423(9) 1 d . P A 2
H4AA H 0.0202 0.7275 0.2839 0.169 Uiso 0.423(9) 1 calc R P A 2
C8A C 0.0436(7) 0.6390(6) 0.2115(4) 0.053(4) Uani 0.423(9) 1 d G P A 2
H8AA H 0.1145 0.6206 0.2445 0.064 Uiso 0.423(9) 1 calc R P A 2
C9A C -0.0059(7) 0.6024(5) 0.1387(5) 0.082(4) Uani 0.423(9) 1 d G P A 2
H9A H 0.0319 0.5595 0.1229 0.098 Uiso 0.423(9) 1 calc R P A 2
C2A C -0.1119(7) 0.6298(6) 0.0895(4) 0.081(4) Uani 0.423(9) 1 d G P A 2
H2AA H -0.1450 0.6053 0.0407 0.097 Uiso 0.423(9) 1 calc R P A 2
C1A C -0.1684(7) 0.6938(7) 0.1131(5) 0.116(12) Uani 0.423(9) 1 d G P A 2
H1A H -0.2393 0.7122 0.0802 0.139 Uiso 0.423(9) 1 calc R P A 2
C3A C -0.1189(10) 0.7304(8) 0.1860(6) 0.111(7) Uani 0.423(9) 1 d G P A 2
H3AA H -0.1567 0.7733 0.2018 0.134 Uiso 0.423(9) 1 calc R P A 2
C26 C 0.0210(7) 0.7498(4) 0.2036(4) 0.097(4) Uani 0.577(9) 1 d . P A 1
H26 H 0.0702 0.7941 0.2226 0.116 Uiso 0.577(9) 1 calc R P A 1
C25 C 0.0545(5) 0.6707(5) 0.2313(4) 0.073(3) Uani 0.577(9) 1 d G P A 1
H25 H 0.1262 0.6621 0.2688 0.088 Uiso 0.577(9) 1 calc R P A 1
C24 C -0.0190(5) 0.6045(3) 0.2030(5) 0.072(3) Uani 0.577(9) 1 d G P A 1
H24 H 0.0034 0.5516 0.2215 0.086 Uiso 0.577(9) 1 calc R P A 1
C29 C -0.1261(4) 0.6173(3) 0.1471(4) 0.078(3) Uani 0.577(9) 1 d G P A 1
H29 H -0.1753 0.5730 0.1282 0.093 Uiso 0.577(9) 1 calc R P A 1
C28 C -0.1596(5) 0.6964(4) 0.1194(3) 0.066(5) Uani 0.577(9) 1 d G P A 1
H28 H -0.2312 0.7050 0.0820 0.080 Uiso 0.577(9) 1 calc R P A 1
C27 C -0.0861(7) 0.7626(3) 0.1477(5) 0.087(3) Uani 0.577(9) 1 d G P A 1
H27 H -0.1085 0.8155 0.1292 0.105 Uiso 0.577(9) 1 calc R P A 1
C7A C 0.9113(15) 0.0960(9) 0.5550(11) 0.089(7) Uani 0.40(2) 1 d . P B 2
H7A H 0.9550 0.0480 0.5665 0.107 Uiso 0.40(2) 1 calc R P B 2
C6AB C 0.8493(18) 0.1212(11) 0.6034(8) 0.061(7) Uani 0.40(2) 1 d G P B 2
H6AB H 0.8515 0.0901 0.6471 0.073 Uiso 0.40(2) 1 calc R P B 2
C11A C 0.7840(14) 0.1929(10) 0.5863(10) 0.073(6) Uani 0.40(2) 1 d G P B 2
H11D H 0.7425 0.2098 0.6186 0.087 Uiso 0.40(2) 1 calc R P B 2
C6A C 0.7807(13) 0.2394(7) 0.5209(12) 0.078(6) Uani 0.40(2) 1 d G P B 2
H6A H 0.7370 0.2874 0.5094 0.093 Uiso 0.40(2) 1 calc R P B 2
C10A C 0.8427(16) 0.2143(12) 0.4725(7) 0.066(5) Uani 0.40(2) 1 d G P B 2
H10A H 0.8405 0.2454 0.4288 0.080 Uiso 0.40(2) 1 calc R P B 2
C1BB C 0.9080(13) 0.1425(13) 0.4896(7) 0.077(6) Uani 0.40(2) 1 d G P B 2
H1BB H 0.9495 0.1257 0.4573 0.093 Uiso 0.40(2) 1 calc R P B 2
C32 C 0.8604(12) 0.1850(9) 0.4799(5) 0.094(6) Uani 0.60(2) 1 d . P B 1
H32 H 0.8848 0.1895 0.4363 0.113 Uiso 0.60(2) 1 calc R P B 1
C33 C 0.8948(9) 0.1182(7) 0.5302(6) 0.070(4) Uani 0.60(2) 1 d G P B 1
H33 H 0.9422 0.0779 0.5203 0.084 Uiso 0.60(2) 1 calc R P B 1
C34 C 0.8582(12) 0.1115(6) 0.5954(6) 0.079(6) Uani 0.60(2) 1 d G P B 1
H34 H 0.8812 0.0667 0.6290 0.095 Uiso 0.60(2) 1 calc R P B 1
C35 C 0.7873(11) 0.1716(8) 0.6102(6) 0.078(4) Uani 0.60(2) 1 d G P B 1
H35 H 0.7628 0.1671 0.6538 0.094 Uiso 0.60(2) 1 calc R P B 1
C30 C 0.7529(8) 0.2385(5) 0.5598(7) 0.076(3) Uani 0.60(2) 1 d G P B 1
H30 H 0.7054 0.2787 0.5698 0.092 Uiso 0.60(2) 1 calc R P B 1
C31 C 0.7894(13) 0.2452(6) 0.4947(6) 0.075(6) Uani 0.60(2) 1 d G P B 1
H31 H 0.7664 0.2899 0.4610 0.091 Uiso 0.60(2) 1 calc R P B 1

loop_
_atom_site_aniso_label
_atom_site_aniso_U_11
_atom_site_aniso_U_22
_atom_site_aniso_U_33
_atom_site_aniso_U_23
_atom_site_aniso_U_13
_atom_site_aniso_U_12
Br1 0.0681(3) 0.03668(19) 0.0510(2) 0.00641(15) 0.03520(19) 0.00078(17)
Br2 0.0549(2) 0.02879(18) 0.0554(2) 0.00557(14) 0.02674(17) 0.00575(15)
Fe1 0.0510(3) 0.0260(2) 0.0410(3) 0.00985(19) 0.0226(2) 0.0058(2)
N1 0.0348(14) 0.0204(12) 0.0252(12) -0.0020(10) 0.0026(10) 0.0005(10)
N2 0.0339(13) 0.0225(12) 0.0224(11) 0.0006(10) 0.0050(10) -0.0035(10)
C1 0.0317(15) 0.0225(14) 0.0233(13) -0.0026(11) 0.0094(12) 0.0007(12)
C2 0.0430(18) 0.0260(16) 0.0340(16) 0.0008(13) -0.0018(14) 0.0081(14)
C3 0.062(2) 0.0336(17) 0.0290(15) 0.0081(14) 0.0010(15) -0.0014(16)
C4 0.056(2) 0.0350(18) 0.0325(16) 0.0088(14) 0.0143(15) -0.0031(16)
C5 0.0458(19) 0.0259(15) 0.0312(15) 0.0031(13) 0.0088(14) -0.0085(14)
C6 0.0321(16) 0.0228(15) 0.0283(14) -0.0014(12) -0.0024(12) 0.0012(12)
C7 0.0367(17) 0.0278(16) 0.0271(14) -0.0029(12) -0.0036(13) 0.0045(13)
C8 0.059(2) 0.0416(19) 0.0334(17) -0.0076(15) 0.0149(16) 0.0002(17)
C9 0.043(2) 0.0245(16) 0.0451(18) -0.0091(14) -0.0079(15) 0.0053(14)
C10 0.0297(18) 0.0274(17) 0.077(3) -0.0042(17) -0.0052(17) 0.0051(14)
C11 0.046(2) 0.039(2) 0.128(4) -0.018(2) 0.000(3) -0.0101(18)
C12 0.0268(18) 0.040(2) 0.087(3) -0.0038(19) 0.0109(18) -0.0002(15)
C13 0.0304(17) 0.0331(17) 0.0535(19) -0.0062(15) 0.0054(15) 0.0034(14)
C14 0.043(2) 0.050(2) 0.082(3) -0.015(2) 0.026(2) 0.0025(17)
C15 0.0333(16) 0.0209(14) 0.0231(13) 0.0008(11) 0.0036(12) -0.0055(12)
C16 0.0367(17) 0.0241(14) 0.0298(14) -0.0017(12) 0.0073(13) -0.0054(13)
C17 0.0425(19) 0.0417(19) 0.0367(17) -0.0051(14) 0.0117(15) -0.0001(15)
C18 0.0374(17) 0.0289(16) 0.0359(16) 0.0019(13) 0.0055(14) 0.0014(13)
C19 0.0461(19) 0.0307(16) 0.0271(15) 0.0035(13) 0.0043(14) -0.0033(14)
C20 0.055(2) 0.062(2) 0.0305(17) 0.0066(16) 0.0012(16) 0.0072(19)
C21 0.0446(19) 0.0318(16) 0.0246(14) 0.0017(12) 0.0102(13) -0.0035(14)
C22 0.0355(16) 0.0223(14) 0.0300(14) 0.0003(12) 0.0077(13) -0.0060(12)
C23 0.0388(18) 0.0429(19) 0.0327(16) -0.0017(14) 0.0103(14) 0.0005(15)
C4A 0.123(14) 0.164(18) 0.079(10) -0.065(12) -0.044(10) 0.094(14)
C8A 0.063(9) 0.050(7) 0.032(5) -0.004(5) -0.004(5) 0.020(7)
C9A 0.098(10) 0.071(8) 0.072(8) 0.012(6) 0.021(7) 0.023(7)
C2A 0.070(8) 0.099(10) 0.058(7) -0.006(7) 0.002(6) 0.008(7)
C1A 0.111(18) 0.15(3) 0.064(14) -0.022(15) -0.003(12) -0.035(16)
C3A 0.098(11) 0.130(14) 0.077(9) -0.039(9) -0.011(8) 0.064(11)
C26 0.122(10) 0.071(7) 0.093(8) 0.000(5) 0.028(7) -0.044(6)
C25 0.064(6) 0.090(9) 0.059(6) 0.000(6) 0.012(5) -0.019(6)
C24 0.039(4) 0.053(5) 0.119(9) 0.030(5) 0.019(5) 0.001(4)
C29 0.054(5) 0.063(5) 0.105(8) 0.006(5) 0.011(5) -0.010(4)
C28 0.030(5) 0.094(12) 0.073(10) 0.035(8) 0.012(5) 0.033(6)
C27 0.107(8) 0.057(5) 0.112(9) 0.033(5) 0.056(7) 0.022(5)
C7A 0.078(12) 0.162(19) 0.021(8) 0.013(8) 0.006(8) -0.020(10)
C6AB 0.062(13) 0.061(11) 0.071(13) 0.006(9) 0.039(11) 0.003(9)
C11A 0.063(10) 0.054(11) 0.097(13) 0.016(11) 0.019(10) -0.018(8)
C6A 0.051(9) 0.098(13) 0.073(14) 0.018(9) 0.005(9) -0.028(8)
C10A 0.054(9) 0.097(13) 0.045(8) -0.003(8) 0.011(7) -0.019(9)
C1BB 0.100(12) 0.093(13) 0.028(7) 0.019(7) 0.007(7) -0.030(10)
C32 0.100(12) 0.096(11) 0.054(7) 0.020(6) -0.020(6) -0.050(10)
C33 0.059(6) 0.096(8) 0.036(8) -0.004(6) -0.010(5) -0.011(5)
C34 0.073(11) 0.111(12) 0.044(7) 0.016(7) 0.005(7) -0.001(8)
C35 0.068(7) 0.077(9) 0.084(7) 0.041(6) 0.016(5) -0.003(6)
C30 0.072(6) 0.067(6) 0.076(8) 0.016(5) 0.003(5) -0.018(5)
C31 0.092(11) 0.062(7) 0.057(7) 0.015(5) 0.001(7) -0.031(7)

loop_
_atom_type_symbol
_atom_type_description
_atom_type_scat_dispersion_real
_atom_type_scat_dispersion_imag
_atom_type_scat_source
C C 0.0033 0.0016 'International Tables Vol C Tables 4.2.6.8 and 6.1.1.4'
H H 0.0000 0.0000 'International Tables Vol C Tables 4.2.6.8 and 6.1.1.4'
Br Br -0.2901 2.4595 'International Tables Vol C Tables 4.2.6.8 and 6.1.1.4'
Fe Fe 0.3463 0.8444 'International Tables Vol C Tables 4.2.6.8 and 6.1.1.4'
N N 0.0061 0.0033 'International Tables Vol C Tables 4.2.6.8 and 6.1.1.4'

loop_
_geom_angle_atom_site_label_1
_geom_angle_atom_site_label_2
_geom_angle_atom_site_label_3
_geom_angle
Br1 Fe1 Br2 121.70(2)
C1 Fe1 Br1 122.09(7)
C1 Fe1 Br2 116.20(7)
C1 N1 C2 124.7(2)
C1 N1 C6 116.0(2)
C6 N1 C2 118.0(2)
C1 N2 C5 129.0(2)
C1 N2 C15 114.7(2)
C15 N2 C5 116.3(2)
N1 C1 Fe1 118.37(19)
N2 C1 Fe1 119.84(19)
N2 C1 N1 121.7(2)
N1 C2 H2A 108.8
N1 C2 H2B 108.8
N1 C2 C3 113.6(3)
H2A C2 H2B 107.7
C3 C2 H2A 108.8
C3 C2 H2B 108.8
C2 C3 H3A 109.1
C2 C3 H3B 109.1
C2 C3 C4 112.5(2)
H3A C3 H3B 107.8
C4 C3 H3A 109.1
C4 C3 H3B 109.1
C3 C4 H4A 108.7
C3 C4 H4B 108.7
C3 C4 C5 114.0(3)
H4A C4 H4B 107.6
C5 C4 H4A 108.7
C5 C4 H4B 108.7
N2 C5 C4 111.8(2)
N2 C5 H5A 109.3
N2 C5 H5B 109.3
C4 C5 H5A 109.3
C4 C5 H5B 109.3
H5A C5 H5B 107.9
C7 C6 N1 119.3(3)
C13 C6 N1 119.1(3)
C13 C6 C7 121.6(3)
C6 C7 C8 121.9(3)
C6 C7 C9 117.2(3)
C9 C7 C8 120.9(3)
C7 C8 H8A 109.5
C7 C8 H8B 109.5
C7 C8 H8C 109.5
H8A C8 H8B 109.5
H8A C8 H8C 109.5
H8B C8 H8C 109.5
C7 C9 H9 118.7
C10 C9 C7 122.6(3)
C10 C9 H9 118.7
C9 C10 C11 121.4(4)
C9 C10 C12 118.2(3)
C12 C10 C11 120.4(4)
C10 C11 H11A 109.5
C10 C11 H11B 109.5
C10 C11 H11C 109.5
H11A C11 H11B 109.5
H11A C11 H11C 109.5
H11B C11 H11C 109.5
C10 C12 H12 118.9
C13 C12 C10 122.1(3)
C13 C12 H12 118.9
C6 C13 C14 121.5(3)
C12 C13 C6 118.2(3)
C12 C13 C14 120.3(3)
C13 C14 H14A 109.5
C13 C14 H14B 109.5
C13 C14 H14C 109.5
H14A C14 H14B 109.5
H14A C14 H14C 109.5
H14B C14 H14C 109.5
C16 C15 N2 119.9(2)
C16 C15 C22 122.0(3)
C22 C15 N2 118.1(3)
C15 C16 C17 121.9(3)
C15 C16 C18 117.8(3)
C18 C16 C17 120.3(3)
C16 C17 H17A 109.5
C16 C17 H17B 109.5
C16 C17 H17C 109.5
H17A C17 H17B 109.5
H17A C17 H17C 109.5
H17B C17 H17C 109.5
C16 C18 H18 119.2
C19 C18 C16 121.7(3)
C19 C18 H18 119.2
C18 C19 C20 120.8(3)
C21 C19 C18 119.0(3)
C21 C19 C20 120.2(3)
C19 C20 H20A 109.5
C19 C20 H20B 109.5
C19 C20 H20C 109.5
H20A C20 H20B 109.5
H20A C20 H20C 109.5
H20B C20 H20C 109.5
C19 C21 H21 119.2
C19 C21 C22 121.6(3)
C22 C21 H21 119.2
C15 C22 C23 121.6(3)
C21 C22 C15 117.8(3)
C21 C22 C23 120.6(3)
C22 C23 H23A 109.5
C22 C23 H23B 109.5
C22 C23 H23C 109.5
H23A C23 H23B 109.5
H23A C23 H23C 109.5
H23B C23 H23C 109.5
C8A C4A H4AA 120.0
C8A C4A C3A 120.0
C3A C4A H4AA 120.0
C4A C8A H8AA 120.0
C4A C8A C9A 120.0
C9A C8A H8AA 120.0
C8A C9A H9A 120.0
C2A C9A C8A 120.0
C2A C9A H9A 120.0
C9A C2A H2AA 120.0
C1A C2A C9A 120.0
C1A C2A H2AA 120.0
C2A C1A H1A 120.0
C2A C1A C3A 120.0
C3A C1A H1A 120.0
C4A C3A H3AA 120.0
C1A C3A C4A 120.0
C1A C3A H3AA 120.0
C25 C26 H26 120.0
C25 C26 C27 120.0
C27 C26 H26 120.0
C26 C25 H25 120.0
C24 C25 C26 120.0
C24 C25 H25 120.0
C25 C24 H24 120.0
C25 C24 C29 120.0
C29 C24 H24 120.0
C24 C29 H29 120.0
C24 C29 C28 120.0
C28 C29 H29 120.0
C29 C28 H28 120.0
C27 C28 C29 120.0
C27 C28 H28 120.0
C26 C27 H27 120.0
C28 C27 C26 120.0
C28 C27 H27 120.0
C6AB C7A H7A 120.0
C6AB C7A C1BB 120.0
C1BB C7A H7A 120.0
C7A C6AB H6AB 120.0
C7A C6AB C11A 120.0
C11A C6AB H6AB 120.0
C6AB C11A H11D 120.0
C6A C11A C6AB 120.0
C6A C11A H11D 120.0
C11A C6A H6A 120.0
C11A C6A C10A 120.0
C10A C6A H6A 120.0
C6A C10A H10A 120.0
C6A C10A C1BB 120.0
C1BB C10A H10A 120.0
C7A C1BB H1BB 120.0
C10A C1BB C7A 120.0
C10A C1BB H1BB 120.0
C33 C32 H32 120.0
C33 C32 C31 120.0
C31 C32 H32 120.0
C32 C33 H33 120.0
C32 C33 C34 120.0
C34 C33 H33 120.0
C33 C34 H34 120.0
C35 C34 C33 120.0
C35 C34 H34 120.0
C34 C35 H35 120.0
C34 C35 C30 120.0
C30 C35 H35 120.0
C35 C30 H30 120.0
C31 C30 C35 120.0
C31 C30 H30 120.0
C32 C31 H31 120.0
C30 C31 C32 120.0
C30 C31 H31 120.0

loop_
_geom_bond_atom_site_label_1
_geom_bond_atom_site_label_2
_geom_bond_distance
Br1 Fe1 2.3410(5)
Br2 Fe1 2.3558(6)
Fe1 C1 2.092(3)
N1 C1 1.337(4)
N1 C2 1.477(4)
N1 C6 1.446(4)
N2 C1 1.330(4)
N2 C5 1.492(4)
N2 C15 1.457(3)
C2 H2A 0.9700
C2 H2B 0.9700
C2 C3 1.511(5)
C3 H3A 0.9700
C3 H3B 0.9700
C3 C4 1.514(5)
C4 H4A 0.9700
C4 H4B 0.9700
C4 C5 1.530(4)
C5 H5A 0.9700
C5 H5B 0.9700
C6 C7 1.396(4)
C6 C13 1.395(4)
C7 C8 1.499(5)
C7 C9 1.397(4)
C8 H8A 0.9600
C8 H8B 0.9600
C8 H8C 0.9600
C9 H9 0.9300
C9 C10 1.372(5)
C10 C11 1.517(5)
C10 C12 1.385(5)
C11 H11A 0.9600
C11 H11B 0.9600
C11 H11C 0.9600
C12 H12 0.9300
C12 C13 1.378(5)
C13 C14 1.508(5)
C14 H14A 0.9600
C14 H14B 0.9600
C14 H14C 0.9600
C15 C16 1.388(4)
C15 C22 1.395(4)
C16 C17 1.503(4)
C16 C18 1.396(4)
C17 H17A 0.9600
C17 H17B 0.9600
C17 H17C 0.9600
C18 H18 0.9300
C18 C19 1.381(4)
C19 C20 1.515(4)
C19 C21 1.379(5)
C20 H20A 0.9600
C20 H20B 0.9600
C20 H20C 0.9600
C21 H21 0.9300
C21 C22 1.393(4)
C22 C23 1.510(4)
C23 H23A 0.9600
C23 H23B 0.9600
C23 H23C 0.9600
C4A H4AA 0.9300
C4A C8A 1.3900
C4A C3A 1.3900
C8A H8AA 0.9300
C8A C9A 1.3900
C9A H9A 0.9300
C9A C2A 1.3900
C2A H2AA 0.9300
C2A C1A 1.3900
C1A H1A 0.9300
C1A C3A 1.3900
C3A H3AA 0.9300
C26 H26 0.9300
C26 C25 1.3900
C26 C27 1.3900
C25 H25 0.9300
C25 C24 1.3900
C24 H24 0.9300
C24 C29 1.3900
C29 H29 0.9300
C29 C28 1.3900
C28 H28 0.9300
C28 C27 1.3900
C27 H27 0.9300
C7A H7A 0.9300
C7A C6AB 1.3900
C7A C1BB 1.3900
C6AB H6AB 0.9300
C6AB C11A 1.3900
C11A H11D 0.9300
C11A C6A 1.3900
C6A H6A 0.9300
C6A C10A 1.3900
C10A H10A 0.9300
C10A C1BB 1.3900
C1BB H1BB 0.9300
C32 H32 0.9300
C32 C33 1.3900
C32 C31 1.3900
C33 H33 0.9300
C33 C34 1.3900
C34 H34 0.9300
C34 C35 1.3900
C35 H35 0.9300
C35 C30 1.3900
C30 H30 0.9300
C30 C31 1.3900
C31 H31 0.9300

loop_
_geom_torsion_atom_site_label_1
_geom_torsion_atom_site_label_2
_geom_torsion_atom_site_label_3
_geom_torsion_atom_site_label_4
_geom_torsion
N1 C2 C3 C4 -47.6(4)
N1 C6 C7 C8 -2.1(4)
N1 C6 C7 C9 179.3(3)
N1 C6 C13 C12 179.6(3)
N1 C6 C13 C14 -0.9(5)
N2 C15 C16 C17 4.7(4)
N2 C15 C16 C18 -176.4(2)
N2 C15 C22 C21 177.4(2)
N2 C15 C22 C23 -2.1(4)
C1 N1 C2 C3 75.9(4)
C1 N1 C6 C7 -88.2(3)
C1 N1 C6 C13 91.2(3)
C1 N2 C5 C4 -32.4(4)
C1 N2 C15 C16 95.6(3)
C1 N2 C15 C22 -83.3(3)
C2 N1 C1 Fe1 167.2(2)
C2 N1 C1 N2 -15.7(4)
C2 N1 C6 C7 103.9(3)
C2 N1 C6 C13 -76.6(3)
C2 C3 C4 C5 -34.6(4)
C3 C4 C5 N2 79.4(3)
C5 N2 C1 Fe1 162.3(2)
C5 N2 C1 N1 -14.7(4)
C5 N2 C15 C16 -82.7(3)
C5 N2 C15 C22 98.3(3)
C6 N1 C1 Fe1 0.3(3)
C6 N1 C1 N2 177.4(2)
C6 N1 C2 C3 -117.4(3)
C6 C7 C9 C10 1.2(5)
C7 C6 C13 C12 -1.0(5)
C7 C6 C13 C14 178.6(3)
C7 C9 C10 C11 178.3(3)
C7 C9 C10 C12 -1.3(5)
C8 C7 C9 C10 -177.3(3)
C9 C10 C12 C13 0.1(6)
C10 C12 C13 C6 1.0(5)
C10 C12 C13 C14 -178.6(4)
C11 C10 C12 C13 -179.5(4)
C13 C6 C7 C8 178.4(3)
C13 C6 C7 C9 -0.1(4)
C15 N2 C1 Fe1 -15.9(3)
C15 N2 C1 N1 167.1(2)
C15 N2 C5 C4 145.7(3)
C15 C16 C18 C19 -1.4(4)
C16 C15 C22 C21 -1.5(4)
C16 C15 C22 C23 179.0(3)
C16 C18 C19 C20 179.6(3)
C16 C18 C19 C21 -0.5(5)
C17 C16 C18 C19 177.5(3)
C18 C19 C21 C22 1.5(5)
C19 C21 C22 C15 -0.6(4)
C19 C21 C22 C23 179.0(3)
C20 C19 C21 C22 -178.5(3)
C22 C15 C16 C17 -176.4(3)
C22 C15 C16 C18 2.5(4)
C4A C8A C9A C2A 0.0
C8A C4A C3A C1A 0.0
C8A C9A C2A C1A 0.0
C9A C2A C1A C3A 0.0
C2A C1A C3A C4A 0.0
C3A C4A C8A C9A 0.0
C26 C25 C24 C29 0.0
C25 C26 C27 C28 0.0
C25 C24 C29 C28 0.0
C24 C29 C28 C27 0.0
C29 C28 C27 C26 0.0
C27 C26 C25 C24 0.0
C7A C6AB C11A C6A 0.0
C6AB C7A C1BB C10A 0.0
C6AB C11A C6A C10A 0.0
C11A C6A C10A C1BB 0.0
C6A C10A C1BB C7A 0.0
C1BB C7A C6AB C11A 0.0
C32 C33 C34 C35 0.0
C33 C32 C31 C30 0.0
C33 C34 C35 C30 0.0
C34 C35 C30 C31 0.0
C35 C30 C31 C32 0.0
C31 C32 C33 C34 0.0
